data_1100947
loop_
_publ_author_name
'Rajesh Koner'
'Hsin-Huang Lin'
'Ho-Hsiang Wei'
'Sasankasekhar Mohanta'

_publ_section_title
;

Syntheses, Structures, and Magnetic Properties of Diphenoxo-Bridged

MIILnIII Complexes Derived from N,N'-Ethylenebis(3-ethoxysalicylaldiimine)

(M = Cu or Ni; Ln = Ce-Yb): Observation of Surprisingly Strong Exchange

Interactions

;
_journal_name_full 'Inorganic Chemistry'
_journal_page_first 3524
_journal_page_last 3536
_journal_paper_doi 10.1021/ic048196h
_journal_volume 44
_journal_year 2005
_chemical_formula_sum 'C20 H22 Cu N5 O13 Pr'
_chemical_formula_weight 744.88
_chemical_name_systematic
;

 ?

;
_space_group_IT_number 19
_symmetry_cell_setting orthorhombic
_symmetry_space_group_name_Hall 'P 2ac 2ab'
_symmetry_space_group_name_H-M 'P 21 21 21'
_atom_sites_solution_hydrogens geom
_atom_sites_solution_primary direct
_atom_sites_solution_secondary difmap
_audit_creation_method SHELXL-97
_cell_angle_alpha 90.00
_cell_angle_beta 90.00
_cell_angle_gamma 90.00
_cell_formula_units_Z 4
_cell_length_a 8.619(5)
_cell_length_b 13.8698(10)
_cell_length_c 21.1269(15)
_cell_measurement_temperature 293(2)
_cell_volume 2525.6(15)
_computing_structure_refinement 'SHELXL-97 (Sheldrick, 1997)'
_computing_structure_solution 'SHELXS-97 (Sheldrick, 1997)'
_diffrn_ambient_temperature 293(2)
_diffrn_measured_fraction_theta_full 0.998
_diffrn_measured_fraction_theta_max 0.998
_diffrn_radiation_monochromator graphite
_diffrn_radiation_source 'fine-focus sealed tube'
_diffrn_radiation_type MoK\a
_diffrn_radiation_wavelength 0.71073
_diffrn_reflns_av_R_equivalents 0.0000
_diffrn_reflns_av_sigmaI/netI 0.0274
_diffrn_reflns_limit_h_max 10
_diffrn_reflns_limit_h_min -1
_diffrn_reflns_limit_k_max 16
_diffrn_reflns_limit_k_min -1
_diffrn_reflns_limit_l_max 25
_diffrn_reflns_limit_l_min -1
_diffrn_reflns_number 2542
_diffrn_reflns_theta_full 24.99
_diffrn_reflns_theta_max 24.99
_diffrn_reflns_theta_min 1.76
_exptl_absorpt_coefficient_mu 2.826
_exptl_crystal_colour Red
_exptl_crystal_density_diffrn 1.959
_exptl_crystal_density_method 'not measured'
_exptl_crystal_F_000 1476
_exptl_crystal_size_max 55
_exptl_crystal_size_mid 38
_exptl_crystal_size_min 20
_refine_diff_density_max 0.427
_refine_diff_density_min -0.864
_refine_diff_density_rms 0.122
_refine_ls_abs_structure_details 'Flack H D (1983), Acta Cryst. A39, 876-881'
_refine_ls_abs_structure_Flack -0.02(3)
_refine_ls_extinction_method none
_refine_ls_goodness_of_fit_ref 1.182
_refine_ls_hydrogen_treatment mixed
_refine_ls_matrix_type full
_refine_ls_number_parameters 361
_refine_ls_number_reflns 2542
_refine_ls_number_restraints 0
_refine_ls_restrained_S_all 1.182
_refine_ls_R_factor_all 0.0331
_refine_ls_R_factor_gt 0.0273
_refine_ls_shift/su_max 0.000
_refine_ls_shift/su_mean 0.000
_refine_ls_structure_factor_coef Fsqd
_refine_ls_weighting_details 'calc w=1/[\s^2^(Fo^2^)+(0.0348P)^2^+4.7780P] where P=(Fo^2^+2Fc^2^)/3'
_refine_ls_weighting_scheme calc
_refine_ls_wR_factor_gt 0.0718
_refine_ls_wR_factor_ref 0.0837
_reflns_number_gt 2376
_reflns_number_total 2542
_reflns_threshold_expression >2sigma(I)
_cod_data_source_file ic048196hsi20050224_082436_02.cif
_cod_data_source_block cupr
_cod_depositor_comments
;
The following automatic conversions were performed:
'_symmetry_cell_setting' value 'Orthorhombic' changed to 'orthorhombic'
according to '/home/saulius/struct/CIF-dictionaries/cif_core.dic'
dictionary named 'cif_core.dic' version 2.4.1 from 2010-06-29.

Automatic conversion script
Id: cif_fix_enum 1527 2010-12-29 10:47:43Z saulius 
;
_cod_original_cell_volume 2525.7(15)
_cod_database_code 1100947

loop_
_symmetry_equiv_pos_as_xyz
'x, y, z'
'-x+1/2, -y, z+1/2'
'-x, y+1/2, -z+1/2'
'x+1/2, -y+1/2, -z'

loop_
_atom_site_label
_atom_site_type_symbol
_atom_site_fract_x
_atom_site_fract_y
_atom_site_fract_z
_atom_site_U_iso_or_equiv
_atom_site_adp_type
_atom_site_occupancy
_atom_site_symmetry_multiplicity
_atom_site_calc_flag
_atom_site_refinement_flags
_atom_site_disorder_assembly
_atom_site_disorder_group
Pr Pr 0.75869(4) -0.00028(3) 0.094868(16) 0.02698(13) Uani 1 1 d . . .
Cu Cu 0.43274(11) -0.05607(6) 0.18306(5) 0.0328(2) Uani 1 1 d . . .
N4 N 0.6271(9) -0.0056(5) -0.0349(3) 0.0435(16) Uani 1 1 d . . .
O9 O 0.5480(8) -0.0308(5) 0.0113(3) 0.0550(17) Uani 1 1 d . . .
O1 O 0.5378(6) 0.0561(3) 0.1541(2) 0.0313(12) Uani 1 1 d . . .
O2 O 0.5853(7) -0.1247(3) 0.1363(3) 0.0354(13) Uani 1 1 d . . .
C15 C 0.7087(9) -0.2569(5) 0.0894(4) 0.0325(17) Uani 1 1 d . . .
N1 N 0.2997(8) 0.0138(5) 0.2389(3) 0.0366(15) Uani 1 1 d . . .
C10 C 0.3486(10) -0.2545(6) 0.1927(4) 0.038(2) Uani 1 1 d . . .
H10A H 0.2828 -0.3023 0.2080 0.046 Uiso 1 1 calc R . .
C16 C 0.5866(9) -0.2205(5) 0.1269(3) 0.0261(15) Uani 1 1 d . . .
C9 C 0.1861(10) -0.1450(6) 0.2490(4) 0.042(2) Uani 1 1 d . . .
H9A H 0.1658 -0.1969 0.2786 0.050 Uiso 1 1 calc R . .
H9B H 0.0951 -0.1361 0.2226 0.050 Uiso 1 1 calc R . .
O8 O 0.5721(11) 0.0009(5) -0.0875(3) 0.072(2) Uani 1 1 d . . .
O10 O 0.7680(7) 0.0136(5) -0.0239(3) 0.0510(15) Uani 1 1 d . . .
N2 N 0.3220(8) -0.1681(5) 0.2095(3) 0.0349(16) Uani 1 1 d . . .
C11 C 0.4751(10) -0.2840(6) 0.1511(4) 0.0335(18) Uani 1 1 d . . .
O4 O 0.8121(6) -0.1867(4) 0.0695(3) 0.0349(12) Uani 1 1 d . . .
O3 O 0.6545(6) 0.1758(3) 0.0753(3) 0.0323(12) Uani 1 1 d . . .
C13 C 0.6021(11) -0.4161(5) 0.0961(4) 0.046(2) Uani 1 1 d . . .
H13A H 0.6043 -0.4806 0.0839 0.055 Uiso 1 1 calc R . .
C19 C 0.9463(10) -0.2180(6) 0.0347(4) 0.044(2) Uani 1 1 d . . .
H19A H 0.9894 -0.1637 0.0117 0.053 Uiso 1 1 calc R . .
H19B H 0.9157 -0.2666 0.0042 0.053 Uiso 1 1 calc R . .
C17 C 0.7267(10) 0.2410(5) 0.0284(4) 0.0381(19) Uani 1 1 d . . .
H17A H 0.6466 0.2795 0.0083 0.046 Uiso 1 1 calc R . .
H17B H 0.7768 0.2029 -0.0042 0.046 Uiso 1 1 calc R . .
C2 C 0.5388(9) 0.2125(5) 0.1142(4) 0.0311(17) Uani 1 1 d . . .
C14 C 0.7169(11) -0.3537(5) 0.0753(4) 0.0376(19) Uani 1 1 d . . .
H14A H 0.7999 -0.3772 0.0518 0.045 Uiso 1 1 calc R . .
C1 C 0.4780(9) 0.1450(5) 0.1558(4) 0.0288(17) Uani 1 1 d . . .
C8 C 0.2231(10) -0.0519(6) 0.2847(4) 0.0416(19) Uani 1 1 d . . .
H8A H 0.1287 -0.0229 0.3009 0.050 Uiso 1 1 calc R . .
H8B H 0.2917 -0.0651 0.3201 0.050 Uiso 1 1 calc R . .
O12 O 0.8217(8) -0.0333(5) 0.2122(3) 0.0509(17) Uani 1 1 d . . .
O13 O 0.8652(8) 0.1125(4) 0.1803(3) 0.0476(15) Uani 1 1 d . . .
O6 O 1.0449(7) -0.0375(4) 0.1111(3) 0.0505(16) Uani 1 1 d . . .
N5 N 0.8643(9) 0.0527(7) 0.2246(4) 0.049(2) Uani 1 1 d . . .
O7 O 1.0055(8) 0.0831(5) 0.0496(3) 0.061(2) Uani 1 1 d . . .
C7 C 0.2790(10) 0.1053(6) 0.2389(4) 0.0380(18) Uani 1 1 d . . .
H7A H 0.2102 0.1308 0.2684 0.046 Uiso 1 1 calc R . .
N3 N 1.1011(8) 0.0281(6) 0.0776(4) 0.049(2) Uani 1 1 d . . .
C3 C 0.4809(10) 0.3040(5) 0.1115(4) 0.042(2) Uani 1 1 d . . .
H3A H 0.5203 0.3478 0.0823 0.051 Uiso 1 1 calc R . .
C6 C 0.3549(10) 0.1714(5) 0.1963(4) 0.0338(19) Uani 1 1 d . . .
C5 C 0.3008(11) 0.2675(6) 0.1948(4) 0.043(2) Uani 1 1 d . . .
H5A H 0.2230 0.2869 0.2225 0.051 Uiso 1 1 calc R . .
C20 C 1.0686(12) -0.2592(7) 0.0782(5) 0.058(3) Uani 1 1 d . . .
H20A H 1.1564 -0.2795 0.0536 0.088 Uiso 1 1 calc R . .
H20B H 1.0266 -0.3135 0.1005 0.088 Uiso 1 1 calc R . .
H20C H 1.1004 -0.2108 0.1080 0.088 Uiso 1 1 calc R . .
C12 C 0.4857(11) -0.3832(6) 0.1343(4) 0.044(2) Uani 1 1 d . . .
H12A H 0.4121 -0.4264 0.1496 0.053 Uiso 1 1 calc R . .
C4 C 0.3623(11) 0.3320(6) 0.1527(4) 0.047(2) Uani 1 1 d . . .
H4A H 0.3249 0.3949 0.1515 0.057 Uiso 1 1 calc R . .
C18 C 0.8446(12) 0.3068(6) 0.0585(5) 0.052(2) Uani 1 1 d . . .
H18A H 0.8886 0.3481 0.0268 0.077 Uiso 1 1 calc R . .
H18B H 0.9252 0.2689 0.0776 0.077 Uiso 1 1 calc R . .
H18C H 0.7949 0.3454 0.0904 0.077 Uiso 1 1 calc R . .
O5 O 1.2394(8) 0.0417(7) 0.0730(4) 0.084(3) Uani 1 1 d . . .
O11 O 0.9047(9) 0.0764(6) 0.2777(3) 0.076(2) Uani 1 1 d . . .

loop_
_atom_site_aniso_label
_atom_site_aniso_U_11
_atom_site_aniso_U_22
_atom_site_aniso_U_33
_atom_site_aniso_U_23
_atom_site_aniso_U_13
_atom_site_aniso_U_12
Pr 0.0272(2) 0.0222(2) 0.0315(2) 0.00241(17) 0.00327(15) -0.0012(2)
Cu 0.0318(5) 0.0238(4) 0.0427(5) 0.0032(4) 0.0099(4) -0.0015(4)
N4 0.063(4) 0.028(3) 0.039(4) -0.007(4) -0.004(3) 0.003(4)
O9 0.048(3) 0.063(4) 0.054(4) -0.002(3) -0.001(3) -0.010(3)
O1 0.029(3) 0.020(2) 0.045(3) 0.005(2) 0.009(2) 0.002(2)
O2 0.036(3) 0.018(2) 0.052(3) 0.002(2) 0.015(3) -0.001(2)
C15 0.037(4) 0.024(3) 0.037(4) 0.003(3) -0.004(4) 0.000(3)
N1 0.032(3) 0.034(3) 0.044(4) 0.005(3) 0.007(3) 0.002(3)
C10 0.037(4) 0.031(4) 0.048(5) 0.015(4) 0.008(4) -0.007(4)
C16 0.032(4) 0.018(3) 0.028(3) 0.003(3) -0.004(3) -0.003(3)
C9 0.037(4) 0.048(5) 0.040(4) 0.006(4) 0.012(4) -0.003(4)
O8 0.106(6) 0.065(4) 0.046(4) 0.003(4) -0.020(4) -0.012(5)
O10 0.052(4) 0.059(4) 0.042(3) -0.002(3) 0.004(3) -0.012(4)
N2 0.036(4) 0.034(3) 0.034(3) 0.006(3) 0.006(3) -0.006(3)
C11 0.038(4) 0.032(4) 0.031(4) 0.006(3) -0.006(4) -0.002(4)
O4 0.032(3) 0.030(3) 0.043(3) -0.001(2) 0.009(2) 0.004(2)
O3 0.033(3) 0.020(2) 0.044(3) 0.006(2) 0.006(3) -0.001(2)
C13 0.065(6) 0.022(4) 0.052(5) -0.001(4) -0.009(5) 0.001(4)
C19 0.038(4) 0.045(5) 0.049(5) -0.006(4) 0.010(4) 0.008(4)
C17 0.054(5) 0.027(3) 0.034(4) 0.007(3) 0.013(4) -0.005(4)
C2 0.025(4) 0.026(3) 0.042(4) -0.001(3) -0.007(3) -0.002(3)
C14 0.047(5) 0.025(4) 0.041(4) -0.006(3) -0.006(4) 0.005(4)
C1 0.029(4) 0.017(3) 0.040(4) -0.004(3) -0.002(3) 0.000(3)
C8 0.042(5) 0.046(4) 0.036(4) 0.009(4) 0.007(4) 0.008(4)
O12 0.048(4) 0.059(4) 0.045(3) 0.014(3) -0.001(3) 0.005(3)
O13 0.057(4) 0.033(3) 0.053(4) -0.003(3) -0.004(3) -0.002(3)
O6 0.037(3) 0.046(3) 0.068(4) 0.009(3) 0.003(3) 0.000(3)
N5 0.038(4) 0.061(5) 0.048(5) -0.014(4) -0.004(4) 0.024(4)
O7 0.041(4) 0.078(5) 0.065(4) 0.028(4) 0.004(3) -0.015(4)
C7 0.031(4) 0.046(4) 0.037(4) 0.002(4) 0.001(4) 0.008(4)
N3 0.025(3) 0.055(5) 0.067(5) -0.016(4) 0.006(4) -0.009(3)
C3 0.042(5) 0.025(4) 0.060(5) 0.008(4) -0.010(4) 0.000(3)
C6 0.033(4) 0.025(3) 0.044(5) -0.002(3) 0.001(4) 0.004(3)
C5 0.038(5) 0.031(4) 0.059(6) -0.005(4) 0.004(4) 0.013(4)
C20 0.046(5) 0.046(5) 0.083(7) -0.009(5) -0.006(6) 0.014(5)
C12 0.058(6) 0.025(4) 0.050(5) 0.009(4) -0.007(5) -0.010(4)
C4 0.046(5) 0.028(4) 0.068(6) -0.002(4) -0.004(5) 0.012(4)
C18 0.054(6) 0.032(4) 0.068(6) -0.008(4) 0.020(5) -0.007(4)
O5 0.034(4) 0.125(7) 0.094(6) -0.001(6) 0.009(4) -0.020(5)
O11 0.080(5) 0.103(6) 0.046(4) -0.027(4) -0.021(4) 0.039(5)

loop_
_atom_type_symbol
_atom_type_description
_atom_type_scat_dispersion_real
_atom_type_scat_dispersion_imag
_atom_type_scat_source
C C 0.0033 0.0016 'International Tables Vol C Tables 4.2.6.8 and 6.1.1.4'
H H 0.0000 0.0000 'International Tables Vol C Tables 4.2.6.8 and 6.1.1.4'
N N 0.0061 0.0033 'International Tables Vol C Tables 4.2.6.8 and 6.1.1.4'
O O 0.0106 0.0060 'International Tables Vol C Tables 4.2.6.8 and 6.1.1.4'
Cu Cu 0.3201 1.2651 'International Tables Vol C Tables 4.2.6.8 and 6.1.1.4'
Pr Pr -0.2180 2.8214 'International Tables Vol C Tables 4.2.6.8 and 6.1.1.4'

loop_
_geom_angle_atom_site_label_1
_geom_angle_atom_site_label_2
_geom_angle_atom_site_label_3
_geom_angle
_geom_angle_site_symmetry_1
_geom_angle_site_symmetry_3
_geom_angle_publ_flag
O1 Pr O2 63.90(16) . . ?
O1 Pr O10 121.22(19) . . ?
O2 Pr O10 115.5(2) . . ?
O1 Pr O6 139.67(19) . . ?
O2 Pr O6 113.68(19) . . ?
O10 Pr O6 96.8(2) . . ?
O1 Pr O13 73.7(2) . . ?
O2 Pr O13 113.47(19) . . ?
O10 Pr O13 130.2(2) . . ?
O6 Pr O13 71.4(2) . . ?
O1 Pr O9 81.5(2) . . ?
O2 Pr O9 72.4(2) . . ?
O10 Pr O9 49.4(2) . . ?
O6 Pr O9 138.2(2) . . ?
O13 Pr O9 147.1(2) . . ?
O1 Pr O12 74.00(19) . . ?
O2 Pr O12 70.1(2) . . ?
O10 Pr O12 164.8(2) . . ?
O6 Pr O12 68.3(2) . . ?
O13 Pr O12 49.8(2) . . ?
O9 Pr O12 141.3(2) . . ?
O1 Pr O7 133.8(2) . . ?
O2 Pr O7 160.8(2) . . ?
O10 Pr O7 64.8(2) . . ?
O6 Pr O7 49.2(2) . . ?
O13 Pr O7 72.2(2) . . ?
O9 Pr O7 113.5(2) . . ?
O12 Pr O7 105.1(2) . . ?
O1 Pr O3 60.75(16) . . ?
O2 Pr O3 120.14(17) . . ?
O10 Pr O3 77.50(19) . . ?
O6 Pr O3 122.67(18) . . ?
O13 Pr O3 70.53(18) . . ?
O9 Pr O3 78.67(19) . . ?
O12 Pr O3 112.78(19) . . ?
O7 Pr O3 79.0(2) . . ?
O1 Pr O4 123.53(16) . . ?
O2 Pr O4 59.69(16) . . ?
O10 Pr O4 82.50(19) . . ?
O6 Pr O4 70.41(18) . . ?
O13 Pr O4 131.97(18) . . ?
O9 Pr O4 79.9(2) . . ?
O12 Pr O4 89.11(19) . . ?
O7 Pr O4 102.4(2) . . ?
O3 Pr O4 157.13(19) . . ?
O1 Pr N4 100.74(19) . . ?
O2 Pr N4 94.6(2) . . ?
O10 Pr N4 25.0(2) . . ?
O6 Pr N4 119.3(2) . . ?
O13 Pr N4 143.52(19) . . ?
O9 Pr N4 24.56(19) . . ?
O12 Pr N4 164.6(2) . . ?
O7 Pr N4 89.1(2) . . ?
O3 Pr N4 75.39(18) . . ?
O4 Pr N4 81.79(18) . . ?
O1 Pr N5 71.54(19) . . ?
O2 Pr N5 91.8(2) . . ?
O10 Pr N5 152.6(2) . . ?
O6 Pr N5 68.3(2) . . ?
O13 Pr N5 24.6(2) . . ?
O9 Pr N5 152.8(2) . . ?
O12 Pr N5 25.2(2) . . ?
O7 Pr N5 88.8(2) . . ?
O3 Pr N5 91.1(2) . . ?
O4 Pr N5 111.7(2) . . ?
N4 Pr N5 166.5(2) . . ?
O2 Cu O1 85.0(2) . . ?
O2 Cu N2 95.2(3) . . ?
O1 Cu N2 177.9(3) . . ?
O2 Cu N1 172.3(3) . . ?
O1 Cu N1 94.0(3) . . ?
N2 Cu N1 86.1(3) . . ?
O2 Cu Pr 43.11(15) . . ?
O1 Cu Pr 42.00(15) . . ?
N2 Cu Pr 138.3(2) . . ?
N1 Cu Pr 135.0(2) . . ?
O8 N4 O9 121.8(8) . . ?
O8 N4 O10 121.9(8) . . ?
O9 N4 O10 116.2(7) . . ?
O8 N4 Pr 174.3(6) . . ?
O9 N4 Pr 59.4(4) . . ?
O10 N4 Pr 57.2(4) . . ?
N4 O9 Pr 96.1(5) . . ?
C1 O1 Cu 124.3(5) . . ?
C1 O1 Pr 128.1(4) . . ?
Cu O1 Pr 106.1(2) . . ?
C16 O2 Cu 125.3(5) . . ?
C16 O2 Pr 129.8(5) . . ?
Cu O2 Pr 104.8(2) . . ?
C14 C15 O4 125.9(8) . . ?
C14 C15 C16 120.6(7) . . ?
O4 C15 C16 113.5(6) . . ?
C7 N1 C8 123.1(7) . . ?
C7 N1 Cu 125.9(6) . . ?
C8 N1 Cu 111.0(5) . . ?
N2 C10 C11 124.6(7) . . ?
O2 C16 C11 124.2(7) . . ?
O2 C16 C15 116.3(7) . . ?
C11 C16 C15 119.4(6) . . ?
N2 C9 C8 107.3(7) . . ?
N4 O10 Pr 97.9(5) . . ?
C10 N2 C9 120.5(7) . . ?
C10 N2 Cu 126.6(6) . . ?
C9 N2 Cu 112.7(5) . . ?
C16 C11 C12 118.3(8) . . ?
C16 C11 C10 123.8(7) . . ?
C12 C11 C10 117.9(8) . . ?
C15 O4 C19 117.5(6) . . ?
C15 O4 Pr 120.5(4) . . ?
C19 O4 Pr 122.1(5) . . ?
C2 O3 C17 118.3(5) . . ?
C2 O3 Pr 119.5(4) . . ?
C17 O3 Pr 121.9(4) . . ?
C12 C13 C14 120.2(7) . . ?
O4 C19 C20 111.4(7) . . ?
O3 C17 C18 111.8(7) . . ?
C3 C2 C1 121.1(8) . . ?
C3 C2 O3 125.4(7) . . ?
C1 C2 O3 113.5(6) . . ?
C15 C14 C13 120.3(8) . . ?
O1 C1 C2 117.5(7) . . ?
O1 C1 C6 123.0(7) . . ?
C2 C1 C6 119.5(6) . . ?
N1 C8 C9 106.7(6) . . ?
N5 O12 Pr 95.3(5) . . ?
N5 O13 Pr 96.9(5) . . ?
N3 O6 Pr 98.8(5) . . ?
O11 N5 O13 120.5(9) . . ?
O11 N5 O12 121.6(9) . . ?
O13 N5 O12 117.9(7) . . ?
O11 N5 Pr 178.2(6) . . ?
O13 N5 Pr 58.5(4) . . ?
O12 N5 Pr 59.5(4) . . ?
N3 O7 Pr 95.3(5) . . ?
N1 C7 C6 124.5(8) . . ?
O5 N3 O6 122.8(9) . . ?
O5 N3 O7 120.5(9) . . ?
O6 N3 O7 116.7(7) . . ?
O5 N3 Pr 177.3(7) . . ?
O6 N3 Pr 56.9(4) . . ?
O7 N3 Pr 59.8(4) . . ?
C2 C3 C4 120.0(8) . . ?
C1 C6 C5 118.6(7) . . ?
C1 C6 C7 123.7(7) . . ?
C5 C6 C7 117.7(8) . . ?
C4 C5 C6 120.3(8) . . ?
C13 C12 C11 121.1(8) . . ?
C5 C4 C3 120.4(7) . . ?

loop_
_geom_bond_atom_site_label_1
_geom_bond_atom_site_label_2
_geom_bond_distance
_geom_bond_site_symmetry_2
_geom_bond_publ_flag
Pr O1 2.409(5) . ?
Pr O2 2.445(5) . ?
Pr O10 2.518(6) . ?
Pr O6 2.543(7) . ?
Pr O13 2.559(6) . ?
Pr O9 2.568(7) . ?
Pr O12 2.578(6) . ?
Pr O7 2.603(6) . ?
Pr O3 2.634(5) . ?
Pr O4 2.681(5) . ?
Pr N4 2.968(7) . ?
Pr N5 2.980(8) . ?
Cu O2 1.901(5) . ?
Cu O1 1.901(5) . ?
Cu N2 1.908(7) . ?
Cu N1 1.910(7) . ?
N4 O8 1.211(9) . ?
N4 O9 1.241(9) . ?
N4 O10 1.265(9) . ?
O1 C1 1.337(8) . ?
O2 C16 1.343(8) . ?
C15 C14 1.376(10) . ?
C15 O4 1.385(9) . ?
C15 C16 1.410(11) . ?
N1 C7 1.282(10) . ?
N1 C8 1.484(10) . ?
C10 N2 1.270(10) . ?
C10 C11 1.460(12) . ?
C16 C11 1.400(11) . ?
C9 N2 1.473(11) . ?
C9 C8 1.530(12) . ?
C11 C12 1.424(11) . ?
O4 C19 1.438(9) . ?
O3 C2 1.390(9) . ?
O3 C17 1.480(8) . ?
C13 C12 1.367(13) . ?
C13 C14 1.386(12) . ?
C19 C20 1.510(13) . ?
C17 C18 1.507(12) . ?
C2 C3 1.365(11) . ?
C2 C1 1.386(10) . ?
C1 C6 1.412(11) . ?
O12 N5 1.275(11) . ?
O13 N5 1.250(10) . ?
O6 N3 1.249(10) . ?
N5 O11 1.221(10) . ?
O7 N3 1.269(10) . ?
C7 C6 1.441(11) . ?
N3 O5 1.211(9) . ?
C3 C4 1.397(13) . ?
C6 C5 1.412(11) . ?
C5 C4 1.368(13) . ?
